data_4077690
loop_
_publ_author_name
'Forni\'es, Juan'
'Mart\'in, Antonio'
'Sicilia, Violeta'
'Villarroya, Pablo'

_publ_section_title
;
 Reactivity of [M(C&#x2227;P)(S2CNMe2)] [M = Pt, Pd; C&#x2227;P =
 CH2&#x2212;C6H4&#x2212;P(o-tolyl)2-\kC,P] toward Mercury(II)
 Carboxylates. X-ray Molecular Structures of
 [Pt(C&#x2227;P)(S2CNMe2)(O2CCF3)Hg(O2CCF3)] and
 [Pd(S2CNMe2){\m-P(o-tolyl)2&#x2212;C6H4&#x2212;CH2&#x2212;}(\m-O2CCH3)Hg(O2CCH3)]
;
_journal_issue 6
_journal_name_full Organometallics
_journal_page_first 1107
_journal_paper_doi 10.1021/om990856g
_journal_volume 19
_journal_year 2000
_chemical_formula_sum 'C28 H34 Hg N O5 P Pd S2'
_chemical_formula_weight 866.64
_chemical_name_systematic
; 
 ? 
;
_space_group_IT_number 14
_symmetry_space_group_name_Hall '-P 2yn'
_symmetry_space_group_name_H-M 'P 1 21/n 1'
_atom_sites_solution_hydrogens geom
_atom_sites_solution_primary direct
_atom_sites_solution_secondary difmap
_audit_creation_method SHELXL
_cell_angle_alpha 90.00
_cell_angle_beta 101.310(10)
_cell_angle_gamma 90.00
_cell_formula_units_Z 4
_cell_length_a 8.0120(10)
_cell_length_b 35.069(5)
_cell_length_c 11.3550(10)
_cell_measurement_temperature 200(2)
_cell_volume 3128.5(7)
_computing_structure_refinement 'SHELXL-93 (Sheldrick, 1993)'
_computing_structure_solution 'SHELXS-86 (Sheldrick, 1990)'
_diffrn_ambient_temperature 200(2)
_diffrn_radiation_monochromator graphite
_diffrn_radiation_source 'fine-focus sealed tube'
_diffrn_radiation_type MoK\a
_diffrn_radiation_wavelength 0.71073
_diffrn_reflns_av_R_equivalents 0.0388
_diffrn_reflns_av_sigmaI/netI 0.0343
_diffrn_reflns_limit_h_max 9
_diffrn_reflns_limit_h_min -1
_diffrn_reflns_limit_k_max 40
_diffrn_reflns_limit_k_min -9
_diffrn_reflns_limit_l_max 13
_diffrn_reflns_limit_l_min -12
_diffrn_reflns_number 6162
_diffrn_reflns_theta_max 24.74
_diffrn_reflns_theta_min 2.17
_exptl_absorpt_coefficient_mu 5.697
_exptl_crystal_density_diffrn 1.840
_exptl_crystal_F_000 1688
_exptl_crystal_size_max 0.55
_exptl_crystal_size_mid 0.50
_exptl_crystal_size_min 0.42
_refine_diff_density_max 0.692
_refine_diff_density_min -0.818
_refine_diff_density_rms 0.115
_refine_ls_extinction_method none
_refine_ls_goodness_of_fit_all 1.102
_refine_ls_goodness_of_fit_obs 1.134
_refine_ls_matrix_type full
_refine_ls_number_parameters 352
_refine_ls_number_reflns 4605
_refine_ls_number_restraints 0
_refine_ls_restrained_S_all 1.533
_refine_ls_restrained_S_obs 1.134
_refine_ls_R_factor_all 0.0484
_refine_ls_R_factor_obs 0.0297
_refine_ls_shift/esd_max 0.000
_refine_ls_shift/esd_mean 0.000
_refine_ls_structure_factor_coef Fsqd
_refine_ls_weighting_details 'w=1/[\s^2^(Fo^2^)+(0.0142P)^2^+13.4187P] where P=(Fo^2^+2Fc^2^)/3''
_refine_ls_weighting_scheme calc
_refine_ls_wR_factor_all 0.0870
_refine_ls_wR_factor_obs 0.0580
_reflns_number_observed 4018
_reflns_number_total 4875
_reflns_observed_criterion >2sigma(I)
_cod_data_source_file om990856g.cif
_cod_data_source_block 3
_cod_depositor_comments
;
The following automatic conversions were performed:

'_refine_ls_weighting_scheme' value 'calc
w=1/[\s^2^(Fo^2^)+(0.0142P)^2^+13.4187P] where P=(Fo^2^+2Fc^2^)/3''
was changed to 'calc'. New tag '_refine_ls_weighting_details' was
created. The value of the new tag was set to
'w=1/[\s^2^(Fo^2^)+(0.0142P)^2^+13.4187P] where P=(Fo^2^+2Fc^2^)/3''.

Automatic conversion script
Id: cif_fix_values 3143 2015-03-26 13:38:13Z robertas 
;
_cod_database_code 4077690

loop_
_symmetry_equiv_pos_as_xyz
'x, y, z'
'-x+1/2, y+1/2, -z+1/2'
'-x, -y, -z'
'x-1/2, -y-1/2, z-1/2'

loop_
_atom_site_aniso_label
_atom_site_aniso_U_11
_atom_site_aniso_U_22
_atom_site_aniso_U_33
_atom_site_aniso_U_23
_atom_site_aniso_U_13
_atom_site_aniso_U_12
Hg1 0.03511(14) 0.02677(13) 0.03475(14) 0.00680(12) 0.00861(10) -0.00328(12)
Pd1 0.0207(2) 0.0183(2) 0.0232(2) 0.0013(2) 0.0032(2) 0.0008(2)
S1 0.0377(9) 0.0244(8) 0.0328(9) 0.0044(7) -0.0008(7) 0.0062(7)
S2 0.0346(9) 0.0265(9) 0.0302(9) -0.0025(7) 0.0012(7) 0.0005(7)
P1 0.0182(7) 0.0189(8) 0.0211(8) 0.0010(6) 0.0043(6) -0.0004(6)
O1 0.047(3) 0.044(3) 0.035(3) 0.002(2) 0.007(2) -0.020(2)
O2 0.026(2) 0.029(2) 0.026(2) 0.000(2) 0.004(2) 0.001(2)
O3 0.050(3) 0.040(3) 0.053(3) 0.015(3) 0.009(2) 0.000(2)
O4 0.128(6) 0.034(3) 0.071(5) 0.002(3) 0.003(4) 0.004(3)
O5 0.097(5) 0.059(4) 0.066(4) 0.001(3) -0.005(3) -0.010(3)
N1 0.050(3) 0.027(3) 0.042(3) 0.001(3) 0.012(3) 0.002(3)
C1 0.023(3) 0.019(3) 0.019(3) -0.003(2) 0.005(2) -0.004(2)
C2 0.024(3) 0.022(3) 0.025(3) -0.004(2) 0.003(2) 0.002(2)
C3 0.020(3) 0.035(4) 0.029(3) -0.004(3) 0.008(3) -0.005(3)
C4 0.037(4) 0.029(4) 0.028(3) -0.003(3) 0.011(3) -0.014(3)
C5 0.034(4) 0.027(3) 0.025(3) 0.005(3) 0.009(3) -0.004(3)
C6 0.025(3) 0.024(3) 0.018(3) -0.002(2) 0.004(2) 0.002(2)
C7 0.032(3) 0.028(3) 0.028(3) 0.003(3) 0.004(3) 0.004(3)
C8 0.028(3) 0.017(3) 0.023(3) 0.002(2) 0.004(3) 0.000(2)
C9 0.024(3) 0.032(3) 0.026(3) 0.001(3) 0.003(3) 0.000(3)
C10 0.019(3) 0.042(4) 0.036(4) 0.003(3) 0.001(3) -0.005(3)
C11 0.036(4) 0.035(4) 0.031(4) 0.001(3) -0.005(3) -0.007(3)
C12 0.043(4) 0.024(3) 0.023(3) -0.002(3) 0.011(3) -0.005(3)
C13 0.026(3) 0.021(3) 0.027(3) 0.004(3) 0.006(3) -0.001(2)
C14 0.036(3) 0.027(3) 0.028(3) -0.002(3) 0.015(3) 0.002(3)
C15 0.019(3) 0.020(3) 0.021(3) 0.003(2) 0.001(2) 0.001(2)
C16 0.019(3) 0.028(3) 0.025(3) 0.000(3) 0.002(2) 0.001(2)
C17 0.027(3) 0.040(4) 0.027(3) -0.008(3) 0.002(3) 0.003(3)
C18 0.029(3) 0.051(4) 0.027(4) -0.008(3) 0.009(3) 0.007(3)
C19 0.024(3) 0.042(4) 0.023(3) 0.013(3) 0.006(3) -0.002(3)
C20 0.015(3) 0.032(3) 0.021(3) 0.003(3) 0.000(2) 0.000(2)
C21 0.025(3) 0.030(3) 0.025(3) -0.002(3) 0.006(3) -0.008(3)
C22 0.036(4) 0.017(3) 0.040(4) 0.003(3) 0.017(3) 0.005(3)
C23 0.068(5) 0.033(4) 0.070(6) -0.021(4) 0.022(4) -0.010(4)
C24 0.090(6) 0.029(4) 0.082(7) 0.009(4) 0.014(5) 0.023(4)
C25 0.023(3) 0.029(3) 0.026(3) 0.001(3) -0.004(3) 0.005(3)
C26 0.046(4) 0.040(4) 0.033(4) -0.005(3) 0.005(3) -0.003(3)
C27 0.053(5) 0.034(4) 0.068(6) 0.015(4) 0.031(4) 0.003(3)
C28 0.073(6) 0.059(6) 0.101(7) 0.044(5) 0.041(5) 0.029(5)

loop_
_atom_site_label
_atom_site_type_symbol
_atom_site_fract_x
_atom_site_fract_y
_atom_site_fract_z
_atom_site_U_iso_or_equiv
_atom_site_thermal_displace_type
_atom_site_occupancy
_atom_site_calc_flag
_atom_site_refinement_flags
Hg1 Hg 0.20783(3) 0.179773(7) 0.04395(2) 0.03197(8) Uani 1 d .
Pd1 Pd -0.08498(5) 0.141534(12) 0.15551(4) 0.02089(11) Uani 1 d .
S1 S -0.2428(2) 0.19540(4) 0.07245(14) 0.0327(4) Uani 1 d .
S2 S -0.0056(2) 0.18903(4) 0.29590(14) 0.0312(4) Uani 1 d .
P1 P 0.0754(2) 0.09125(4) 0.25111(13) 0.0194(3) Uani 1 d .
O1 O 0.0047(6) 0.13219(13) -0.0967(4) 0.0421(12) Uani 1 d .
O2 O -0.1672(5) 0.10405(11) 0.0139(4) 0.0272(9) Uani 1 d .
O3 O 0.0884(6) 0.22021(14) -0.0842(4) 0.0477(12) Uani 1 d .
O4 O 0.1699(9) 0.2600(2) 0.0692(6) 0.080(2) Uani 1 d .
O5 O 0.2762(8) 0.3286(2) 0.1979(5) 0.077(2) Uani 1 d .
N1 N -0.1511(7) 0.25652(15) 0.2180(5) 0.0391(14) Uani 1 d .
C1 C -0.0563(7) 0.0497(2) 0.2740(5) 0.0201(12) Uani 1 d .
C2 C -0.2339(7) 0.0543(2) 0.2395(5) 0.0235(13) Uani 1 d .
H2A H -0.2779(7) 0.0777(2) 0.2022(5) 0.028 Uiso 1 d R
C3 C -0.3459(7) 0.0257(2) 0.2590(5) 0.0276(14) Uani 1 d .
H3A H -0.4666(7) 0.0293(2) 0.2350(5) 0.033 Uiso 1 d R
C4 C -0.2808(8) -0.0081(2) 0.3128(5) 0.0310(15) Uani 1 d .
H4A H -0.3566(8) -0.0280(2) 0.3273(5) 0.037 Uiso 1 d R
C5 C -0.1064(7) -0.0131(2) 0.3458(5) 0.0283(14) Uani 1 d .
H5A H -0.0638(7) -0.0367(2) 0.3824(5) 0.034 Uiso 1 d R
C6 C 0.0110(7) 0.0148(2) 0.3281(5) 0.0222(13) Uani 1 d .
C7 C 0.2010(7) 0.0067(2) 0.3678(5) 0.0298(14) Uani 1 d .
H7A H 0.2169(7) -0.0183(2) 0.4022(5) 0.045 Uiso 1 d R
H7B H 0.2548(7) 0.0082(2) 0.2995(5) 0.045 Uiso 1 d R
H7C H 0.2509(7) 0.0253(2) 0.4265(5) 0.045 Uiso 1 d R
C8 C 0.2011(7) 0.1005(2) 0.4025(5) 0.0229(13) Uani 1 d .
C9 C 0.3818(7) 0.0988(2) 0.4266(5) 0.0280(14) Uani 1 d .
H9A H 0.4392(7) 0.0925(2) 0.3625(5) 0.034 Uiso 1 d R
C10 C 0.4761(7) 0.1060(2) 0.5399(6) 0.033(2) Uani 1 d .
H10A H 0.5981(7) 0.1050(2) 0.5541(6) 0.040 Uiso 1 d R
C11 C 0.3930(8) 0.1152(2) 0.6341(6) 0.036(2) Uani 1 d .
H11A H 0.4575(8) 0.1203(2) 0.7131(6) 0.043 Uiso 1 d R
C12 C 0.2166(8) 0.1167(2) 0.6123(5) 0.0297(14) Uani 1 d .
H12A H 0.1604(8) 0.1225(2) 0.6774(5) 0.036 Uiso 1 d R
C13 C 0.1158(7) 0.1100(2) 0.4978(5) 0.0246(13) Uani 1 d .
C14 C -0.0762(7) 0.1119(2) 0.4830(5) 0.0294(14) Uani 1 d .
H14A H -0.1056(7) 0.1189(2) 0.5581(5) 0.044 Uiso 1 d R
H14B H -0.1199(7) 0.1307(2) 0.4234(5) 0.044 Uiso 1 d R
H14C H -0.1246(7) 0.0875(2) 0.4579(5) 0.044 Uiso 1 d R
C15 C 0.2127(7) 0.07583(15) 0.1485(5) 0.0202(12) Uani 1 d .
C16 C 0.1805(7) 0.0402(2) 0.0890(5) 0.0244(13) Uani 1 d .
H16A H 0.0962(7) 0.0235(2) 0.1106(5) 0.029 Uiso 1 d R
C17 C 0.2692(7) 0.0291(2) 0.0016(5) 0.0316(15) Uani 1 d .
H17A H 0.2457(7) 0.0050(2) -0.0379(5) 0.038 Uiso 1 d R
C18 C 0.3932(8) 0.0533(2) -0.0290(6) 0.035(2) Uani 1 d .
H18A H 0.4577(8) 0.0454(2) -0.0877(6) 0.042 Uiso 1 d R
C19 C 0.4225(7) 0.0886(2) 0.0257(5) 0.0294(14) Uani 1 d .
H19A H 0.5070(7) 0.1050(2) 0.0034(5) 0.035 Uiso 1 d R
C20 C 0.3327(7) 0.1014(2) 0.1130(5) 0.0233(13) Uani 1 d .
C21 C 0.3614(7) 0.1415(2) 0.1603(5) 0.0264(13) Uani 1 d .
H21A H 0.3344(7) 0.1430(2) 0.2389(5) 0.032 Uiso 1 d R
H21B H 0.4791(7) 0.1482(2) 0.1666(5) 0.032 Uiso 1 d R
C22 C -0.1382(7) 0.2198(2) 0.1982(6) 0.0295(14) Uani 1 d .
C23 C -0.0397(10) 0.2757(2) 0.3200(7) 0.056(2) Uani 1 d .
H23A H 0.0315(10) 0.2570(2) 0.3673(7) 0.084 Uiso 1 d R
H23B H 0.0302(10) 0.2942(2) 0.2904(7) 0.084 Uiso 1 d R
H23C H -0.1085(10) 0.2882(2) 0.3687(7) 0.084 Uiso 1 d R
C24 C -0.2699(11) 0.2808(2) 0.1341(8) 0.068(2) Uani 1 d .
H24A H -0.3342(11) 0.2651(2) 0.0721(8) 0.101 Uiso 1 d R
H24B H -0.3459(11) 0.2935(2) 0.1769(8) 0.101 Uiso 1 d R
H24C H -0.2073(11) 0.2995(2) 0.0986(8) 0.101 Uiso 1 d R
C25 C -0.0999(7) 0.1076(2) -0.0805(5) 0.0276(14) Uani 1 d .
C26 C -0.1595(9) 0.0776(2) -0.1772(6) 0.040(2) Uani 1 d .
H26A H -0.1048(9) 0.0819(2) -0.2440(6) 0.060 Uiso 1 d R
H26B H -0.1304(9) 0.0526(2) -0.1447(6) 0.060 Uiso 1 d R
H26C H -0.2806(9) 0.0794(2) -0.2036(6) 0.060 Uiso 1 d R
C27 C 0.1007(10) 0.2541(2) -0.0349(8) 0.049(2) Uani 1 d .
C28 C 0.0180(11) 0.2861(2) -0.1189(9) 0.074(3) Uani 1 d .
H28A H 0.0318(11) 0.3100(2) -0.0769(9) 0.111 Uiso 1 d R
H28B H 0.0716(11) 0.2874(2) -0.1873(9) 0.111 Uiso 1 d R
H28C H -0.1011(11) 0.2808(2) -0.1452(9) 0.111 Uiso 1 d R

loop_
_atom_type_symbol
_atom_type_description
_atom_type_scat_dispersion_real
_atom_type_scat_dispersion_imag
_atom_type_scat_source
C C 0.0033 0.0016 'International Tables Vol C Tables 4.2.6.8 and 6.1.1.4'
H H 0.0000 0.0000 'International Tables Vol C Tables 4.2.6.8 and 6.1.1.4'
N N 0.0061 0.0033 'International Tables Vol C Tables 4.2.6.8 and 6.1.1.4'
O O 0.0106 0.0060 'International Tables Vol C Tables 4.2.6.8 and 6.1.1.4'
P P 0.1023 0.0942 'International Tables Vol C Tables 4.2.6.8 and 6.1.1.4'
S S 0.1246 0.1234 'International Tables Vol C Tables 4.2.6.8 and 6.1.1.4'
Pd Pd -0.9988 1.0072 'International Tables Vol C Tables 4.2.6.8 and 6.1.1.4'
Hg Hg -2.3894 9.2266 'International Tables Vol C Tables 4.2.6.8 and 6.1.1.4'

loop_
_geom_angle_atom_site_label_1
_geom_angle_atom_site_label_2
_geom_angle_atom_site_label_3
_geom_angle
C21 Hg1 O3 170.9(2)
C21 Hg1 O1 101.1(2)
O3 Hg1 O1 82.3(2)
C21 Hg1 Pd1 82.4(2)
O3 Hg1 Pd1 106.68(12)
O1 Hg1 Pd1 63.76(10)
O2 Pd1 S2 172.94(11)
O2 Pd1 P1 86.78(11)
S2 Pd1 P1 99.96(6)
O2 Pd1 S1 97.64(11)
S2 Pd1 S1 75.66(6)
P1 Pd1 S1 175.52(6)
O2 Pd1 Hg1 96.05(11)
S2 Pd1 Hg1 81.11(4)
P1 Pd1 Hg1 97.06(4)
S1 Pd1 Hg1 83.26(4)
C22 S1 Pd1 86.1(2)
C22 S2 Pd1 87.5(2)
C15 P1 C8 111.0(2)
C15 P1 C1 106.7(2)
C8 P1 C1 103.3(2)
C15 P1 Pd1 105.8(2)
C8 P1 Pd1 117.0(2)
C1 P1 Pd1 112.7(2)
C25 O1 Hg1 134.8(4)
C25 O2 Pd1 117.3(4)
C27 O3 Hg1 109.2(5)
C22 N1 C23 121.6(6)
C22 N1 C24 121.1(6)
C23 N1 C24 117.2(6)
C2 C1 C6 119.6(5)
C2 C1 P1 116.3(4)
C6 C1 P1 124.0(4)
C3 C2 C1 121.4(5)
C4 C3 C2 119.2(5)
C5 C4 C3 119.9(5)
C4 C5 C6 123.0(6)
C5 C6 C1 117.0(5)
C5 C6 C7 119.2(5)
C1 C6 C7 123.8(5)
C9 C8 C13 119.0(5)
C9 C8 P1 121.5(4)
C13 C8 P1 119.5(4)
C10 C9 C8 121.5(6)
C9 C10 C11 119.8(6)
C12 C11 C10 119.5(6)
C11 C12 C13 122.5(6)
C12 C13 C8 117.7(5)
C12 C13 C14 118.7(5)
C8 C13 C14 123.5(5)
C16 C15 C20 119.2(5)
C16 C15 P1 119.1(4)
C20 C15 P1 120.9(4)
C17 C16 C15 121.1(5)
C16 C17 C18 119.8(6)
C19 C18 C17 119.7(6)
C18 C19 C20 122.4(5)
C19 C20 C15 117.5(5)
C19 C20 C21 119.1(5)
C15 C20 C21 123.4(5)
C20 C21 Hg1 110.0(4)
N1 C22 S1 125.7(5)
N1 C22 S2 123.6(5)
S1 C22 S2 110.6(3)
O1 C25 O2 126.2(6)
O1 C25 C26 119.8(6)
O2 C25 C26 114.0(5)
O4 C27 O3 123.2(7)
O4 C27 C28 122.6(8)
O3 C27 C28 114.2(8)

loop_
_geom_bond_atom_site_label_1
_geom_bond_atom_site_label_2
_geom_bond_distance
Hg1 C21 2.103(6)
Hg1 O3 2.120(5)
Hg1 O1 2.639(4)
Hg1 Pd1 3.1738(6)
Pd1 O2 2.081(4)
Pd1 S2 2.307(2)
Pd1 P1 2.3218(15)
Pd1 S1 2.364(2)
S1 C22 1.734(6)
S2 C22 1.751(6)
P1 C15 1.834(6)
P1 C8 1.842(6)
P1 C1 1.847(5)
O1 C25 1.242(7)
O2 C25 1.297(7)
O3 C27 1.310(9)
O4 C27 1.221(10)
N1 C22 1.314(8)
N1 C23 1.478(9)
N1 C24 1.478(9)
C1 C2 1.409(7)
C1 C6 1.426(8)
C2 C3 1.391(8)
C3 C4 1.389(8)
C4 C5 1.384(8)
C5 C6 1.399(8)
C6 C7 1.527(8)
C8 C9 1.420(8)
C8 C13 1.429(8)
C9 C10 1.382(8)
C10 C11 1.403(9)
C11 C12 1.387(8)
C12 C13 1.409(8)
C13 C14 1.515(8)
C15 C16 1.420(8)
C15 C20 1.430(8)
C16 C17 1.385(8)
C17 C18 1.400(9)
C18 C19 1.385(9)
C19 C20 1.409(8)
C20 C21 1.506(8)
C25 C26 1.527(8)
C27 C28 1.534(10)
